data_1519533
loop_
_publ_author_name
'Butler, Ian R.'
'Horton, Peter N.'
'Hursthouse, Michael B.'

_publ_section_title
;
 C24H14Br2FeO2
;
_journal_name_full 'Crystal Structure Report Archive'
_journal_page_first 917
_journal_year 2003
_chemical_formula_sum 'C24 H14 Br2 Fe O2'
_chemical_formula_weight 550.02
_space_group_IT_number 7
_symmetry_cell_setting monoclinic
_symmetry_space_group_name_Hall 'P -2yc'
_symmetry_space_group_name_H-M 'P 1 c 1'
_atom_sites_solution_hydrogens geom
_atom_sites_solution_primary direct
_atom_sites_solution_secondary difmap
_cell_angle_alpha 90.00
_cell_angle_beta 101.9050(10)
_cell_angle_gamma 90.00
_cell_formula_units_Z 4
_cell_length_a 15.9575(4)
_cell_length_b 8.8522(2)
_cell_length_c 13.7492(3)
_cell_measurement_reflns_used 4486
_cell_measurement_temperature 120(2)
_cell_measurement_theta_max 27.485
_cell_measurement_theta_min 2.910
_cell_volume 1900.42(8)
_computing_cell_refinement ' DENZO (Otwinowski & Minor, 1997) and COLLECT (Hooft, 1998)'
_computing_data_collection ' DENZO (Otwinowski and Minor, 1997)'
_computing_data_reduction ' DENZO (Otwinowski & Minor, 1997) and COLLECT (Hooft, 1998)'
_computing_molecular_graphics 'PLATON (Spek, 1990)'
_computing_structure_refinement 'SHELXL-97 (Sheldrick, 1997b)'
_computing_structure_solution 'SHELXS-97 (Sheldrick, 1997a)'
_diffrn_ambient_temperature 120(2)
_diffrn_detector_area_resol_mean 9.091
_diffrn_measured_fraction_theta_full 0.997
_diffrn_measured_fraction_theta_max 0.997
_diffrn_measurement_device_type 'Nonius KappaCCD Area Detector'
_diffrn_measurement_method '\f and \w scans to fill Ewald Sphere'
_diffrn_radiation_monochromator graphite
_diffrn_radiation_source 'Nonius FR591 rotating anode'
_diffrn_radiation_type MoK\a
_diffrn_radiation_wavelength 0.71073
_diffrn_reflns_av_R_equivalents 0.0935
_diffrn_reflns_av_sigmaI/netI 0.0774
_diffrn_reflns_limit_h_max 19
_diffrn_reflns_limit_h_min -20
_diffrn_reflns_limit_k_max 11
_diffrn_reflns_limit_k_min -11
_diffrn_reflns_limit_l_max 16
_diffrn_reflns_limit_l_min -17
_diffrn_reflns_number 24120
_diffrn_reflns_theta_full 27.48
_diffrn_reflns_theta_max 27.48
_diffrn_reflns_theta_min 2.91
_exptl_absorpt_coefficient_mu 5.018
_exptl_absorpt_correction_T_max 0.9515
_exptl_absorpt_correction_T_min 0.3553
_exptl_absorpt_correction_type multi-scan
_exptl_absorpt_process_details 'SORTAV Blessing (1997)'
_exptl_crystal_colour 'Dark Grey'
_exptl_crystal_density_diffrn 1.922
_exptl_crystal_density_method 'not measured'
_exptl_crystal_description Plate
_exptl_crystal_F_000 1080
_exptl_crystal_size_max 0.26
_exptl_crystal_size_mid 0.12
_exptl_crystal_size_min 0.01
_refine_diff_density_max 0.886
_refine_diff_density_min -0.606
_refine_diff_density_rms 0.128
_refine_ls_abs_structure_details 'Flack H D (1983), Acta Cryst. A39, 876-881'
_refine_ls_abs_structure_Flack -0.014(11)
_refine_ls_extinction_coef 0.0017(3)
_refine_ls_extinction_expression Fc^*^=kFc[1+0.001xFc^2^\l^3^/sin(2\q)]^-1/4^
_refine_ls_extinction_method SHELXL
_refine_ls_goodness_of_fit_ref 1.033
_refine_ls_hydrogen_treatment constr
_refine_ls_matrix_type full
_refine_ls_number_parameters 524
_refine_ls_number_reflns 7305
_refine_ls_number_restraints 2
_refine_ls_restrained_S_all 1.033
_refine_ls_R_factor_all 0.0538
_refine_ls_R_factor_gt 0.0445
_refine_ls_shift/su_max 0.001
_refine_ls_shift/su_mean 0.000
_refine_ls_structure_factor_coef Fsqd
_refine_ls_weighting_details 'calc w=1/[\s^2^(Fo^2^)+(0.0369P)^2^+3.5410P] where P=(Fo^2^+2Fc^2^)/3'
_refine_ls_weighting_scheme calc
_refine_ls_wR_factor_gt 0.0999
_refine_ls_wR_factor_ref 0.1057
_reflns_number_gt 6547
_reflns_number_total 7305
_reflns_threshold_expression >2sigma(I)
_cod_data_source_file eCrystal-917.cif
_cod_data_source_block s94
_cod_depositor_comments
;
Citation :
Butler, Ian R. and Horton, Peter N. and Hursthouse, Michael B. (2003) 
University of Southampton, Crystal Structure Report Archive. 
(doi:10.5258/ecrystals/917)

More at:
http://ecrystals.chem.soton.ac.uk/917/

The following automatic conversions were performed:

'_symmetry_cell_setting' value 'Monoclinic' changed to 'monoclinic'
according to the built-in table from CIF Core dictionary named
'cif_core.dic' version 2.4.1 from 2010-06-29.

Automatic conversion script
Id: cif_fix_values 3271 2015-04-21 07:52:19Z andrius 
;
_cod_original_sg_symbol_Hall 'P 2yc'
_cod_original_sg_symbol_H-M Pc
_cod_database_code 1519533

loop_
_symmetry_equiv_pos_as_xyz
'x, y, z'
'x, -y, z+1/2'

loop_
_atom_site_label
_atom_site_type_symbol
_atom_site_fract_x
_atom_site_fract_y
_atom_site_fract_z
_atom_site_U_iso_or_equiv
_atom_site_adp_type
_atom_site_occupancy
_atom_site_symmetry_multiplicity
_atom_site_calc_flag
_atom_site_refinement_flags
_atom_site_disorder_assembly
_atom_site_disorder_group
C1 C 0.9993(5) 0.0864(7) 0.0434(5) 0.0229(14) Uani 1 1 d . . .
C2 C 1.0584(4) -0.0042(7) 0.0004(5) 0.0199(14) Uani 1 1 d . . .
H2 H 1.1192 0.0012 0.0154 0.024 Uiso 1 1 calc R . .
C3 C 1.0062(5) -0.1034(7) -0.0693(5) 0.0237(15) Uani 1 1 d . . .
H3 H 1.0267 -0.1753 -0.1101 0.028 Uiso 1 1 calc R . .
C4 C 0.9182(5) -0.0766(8) -0.0674(5) 0.0257(15) Uani 1 1 d . . .
H4 H 0.8706 -0.1284 -0.1059 0.031 Uiso 1 1 calc R . .
C5 C 0.9143(4) 0.0420(7) 0.0024(5) 0.0219(14) Uani 1 1 d . . .
H5 H 0.8638 0.0832 0.0183 0.026 Uiso 1 1 calc R . .
C6 C 0.9103(4) -0.2431(7) 0.1558(4) 0.0172(13) Uani 1 1 d . . .
C7 C 0.9767(4) -0.1536(7) 0.2176(5) 0.0202(14) Uani 1 1 d . . .
H7 H 0.9681 -0.0736 0.2606 0.024 Uiso 1 1 calc R . .
C8 C 1.0560(4) -0.2060(8) 0.2028(5) 0.0222(14) Uani 1 1 d . . .
H8 H 1.1103 -0.1665 0.2337 0.027 Uiso 1 1 calc R . .
C9 C 1.0420(5) -0.3263(8) 0.1349(5) 0.0220(14) Uani 1 1 d . . .
H9 H 1.0855 -0.3817 0.1127 0.026 Uiso 1 1 calc R . .
C10 C 0.9537(5) -0.3516(7) 0.1051(5) 0.0201(14) Uani 1 1 d . . .
H10 H 0.9272 -0.4268 0.0596 0.024 Uiso 1 1 calc R . .
C11 C 0.8173(4) -0.2236(7) 0.1415(4) 0.0172(13) Uani 1 1 d . . .
C12 C 0.7805(4) -0.1305(7) 0.2046(5) 0.0211(14) Uani 1 1 d . . .
H12 H 0.8167 -0.0772 0.2569 0.025 Uiso 1 1 calc R . .
C13 C 0.6937(4) -0.1156(7) 0.1918(5) 0.0186(13) Uani 1 1 d . . .
C14 C 0.6569(4) -0.0172(7) 0.2611(5) 0.0204(14) Uani 1 1 d . . .
C15 C 0.5622(4) -0.0065(7) 0.2481(5) 0.0195(14) Uani 1 1 d . . .
C16 C 0.5268(5) 0.0831(8) 0.3120(5) 0.0228(14) Uani 1 1 d . . .
H16 H 0.5631 0.1364 0.3643 0.027 Uiso 1 1 calc R . .
C17 C 0.4381(4) 0.0948(7) 0.2996(5) 0.0221(14) Uani 1 1 d . . .
H17 H 0.4138 0.1572 0.3428 0.026 Uiso 1 1 calc R . .
C18 C 0.3850(5) 0.0144(7) 0.2232(5) 0.0191(14) Uani 1 1 d . . .
C19 C 0.4199(5) -0.0767(8) 0.1592(5) 0.0228(14) Uani 1 1 d . . .
H19 H 0.3836 -0.1310 0.1075 0.027 Uiso 1 1 calc R . .
C20 C 0.5077(4) -0.0874(7) 0.1716(4) 0.0182(13) Uani 1 1 d . . .
C21 C 0.5447(4) -0.1812(8) 0.0999(5) 0.0210(14) Uani 1 1 d . . .
C22 C 0.6377(4) -0.1945(7) 0.1145(5) 0.0189(13) Uani 1 1 d . . .
C23 C 0.6739(4) -0.2873(7) 0.0517(5) 0.0192(14) Uani 1 1 d . . .
H23 H 0.6379 -0.3425 0.0002 0.023 Uiso 1 1 calc R . .
C24 C 0.7618(4) -0.2988(7) 0.0645(5) 0.0178(13) Uani 1 1 d . . .
H24 H 0.7853 -0.3595 0.0198 0.021 Uiso 1 1 calc R . .
O1 O 0.7043(4) 0.0553(7) 0.3266(4) 0.0403(14) Uani 1 1 d . . .
O2 O 0.4963(3) -0.2408(6) 0.0290(4) 0.0297(12) Uani 1 1 d . . .
Fe1 Fe 0.98376(6) -0.13528(10) 0.07172(6) 0.0166(2) Uani 1 1 d . . .
Br1 Br 1.03531(5) 0.23609(8) 0.14040(5) 0.03125(19) Uani 1 1 d . . .
Br2 Br 0.26510(4) 0.03441(8) 0.20592(5) 0.02508(17) Uani 1 1 d . . .
C31 C 0.2802(5) -0.4097(8) -0.1323(5) 0.0240(15) Uani 1 1 d . . .
C32 C 0.2237(4) -0.5008(7) -0.2038(5) 0.0195(13) Uani 1 1 d . . .
H32 H 0.1630 -0.4945 -0.2209 0.023 Uiso 1 1 calc R . .
C33 C 0.2772(5) -0.6028(8) -0.2442(5) 0.0249(15) Uani 1 1 d . . .
H33 H 0.2578 -0.6781 -0.2929 0.030 Uiso 1 1 calc R . .
C34 C 0.3640(5) -0.5727(8) -0.1994(5) 0.0263(15) Uani 1 1 d . . .
H34 H 0.4124 -0.6229 -0.2142 0.032 Uiso 1 1 calc R . .
C35 C 0.3664(4) -0.4538(7) -0.1279(5) 0.0242(14) Uani 1 1 d . . .
H35 H 0.4160 -0.4128 -0.0858 0.029 Uiso 1 1 calc R . .
C36 C 0.3710(4) -0.7389(7) 0.0261(4) 0.0158(12) Uani 1 1 d . . .
C37 C 0.3052(5) -0.6481(8) 0.0568(5) 0.0229(15) Uani 1 1 d . . .
H37 H 0.3149 -0.5673 0.1033 0.027 Uiso 1 1 calc R . .
C38 C 0.2249(4) -0.6996(8) 0.0064(5) 0.0214(14) Uani 1 1 d . . .
H38 H 0.1710 -0.6601 0.0132 0.026 Uiso 1 1 calc R . .
C39 C 0.2374(5) -0.8191(8) -0.0558(5) 0.0229(14) Uani 1 1 d . . .
H39 H 0.1932 -0.8728 -0.0990 0.028 Uiso 1 1 calc R . .
C40 C 0.3269(4) -0.8473(7) -0.0440(5) 0.0199(14) Uani 1 1 d . . .
H40 H 0.3527 -0.9238 -0.0765 0.024 Uiso 1 1 calc R . .
C41 C 0.4635(4) -0.7203(7) 0.0560(4) 0.0181(13) Uani 1 1 d . . .
C42 C 0.5004(4) -0.6294(7) 0.1370(4) 0.0176(13) Uani 1 1 d . . .
H42 H 0.4640 -0.5767 0.1721 0.021 Uiso 1 1 calc R . .
C43 C 0.5881(4) -0.6141(7) 0.1673(4) 0.0196(13) Uani 1 1 d . . .
C44 C 0.6248(5) -0.5146(7) 0.2531(5) 0.0214(14) Uani 1 1 d . . .
C45 C 0.7187(4) -0.5067(8) 0.2855(5) 0.0191(14) Uani 1 1 d . . .
C46 C 0.7556(4) -0.4163(8) 0.3665(5) 0.0223(14) Uani 1 1 d . . .
H46 H 0.7195 -0.3614 0.4008 0.027 Uiso 1 1 calc R . .
C47 C 0.8442(4) -0.4053(7) 0.3979(5) 0.0201(14) Uani 1 1 d . . .
H47 H 0.8687 -0.3432 0.4527 0.024 Uiso 1 1 calc R . .
C48 C 0.8964(5) -0.4883(7) 0.3463(5) 0.0202(15) Uani 1 1 d . . .
C49 C 0.8613(4) -0.5770(8) 0.2663(5) 0.0206(14) Uani 1 1 d . . .
H49 H 0.8976 -0.6318 0.2322 0.025 Uiso 1 1 calc R . .
C50 C 0.7730(4) -0.5870(7) 0.2351(4) 0.0178(13) Uani 1 1 d . . .
C51 C 0.7364(5) -0.6821(8) 0.1459(5) 0.0235(14) Uani 1 1 d . . .
C52 C 0.6429(4) -0.6934(7) 0.1167(5) 0.0186(13) Uani 1 1 d . . .
C53 C 0.6071(5) -0.7853(8) 0.0361(5) 0.0208(14) Uani 1 1 d . . .
H53 H 0.6437 -0.8394 0.0020 0.025 Uiso 1 1 calc R . .
C54 C 0.5188(5) -0.7990(8) 0.0051(5) 0.0232(15) Uani 1 1 d . . .
H54 H 0.4955 -0.8612 -0.0502 0.028 Uiso 1 1 calc R . .
O31 O 0.5777(3) -0.4414(7) 0.2948(4) 0.0380(14) Uani 1 1 d . . .
O32 O 0.7843(3) -0.7436(6) 0.0989(4) 0.0302(12) Uani 1 1 d . . .
Fe31 Fe 0.29660(6) -0.63078(10) -0.09322(6) 0.0175(2) Uani 1 1 d . . .
Br31 Br 0.24097(5) -0.25949(8) -0.05499(6) 0.03266(19) Uani 1 1 d . . .
Br32 Br 1.01607(4) -0.47106(8) 0.38638(5) 0.02391(16) Uani 1 1 d . . .

loop_
_atom_site_aniso_label
_atom_site_aniso_U_11
_atom_site_aniso_U_22
_atom_site_aniso_U_33
_atom_site_aniso_U_23
_atom_site_aniso_U_13
_atom_site_aniso_U_12
C1 0.027(4) 0.016(3) 0.025(3) 0.006(3) 0.001(3) -0.003(3)
C2 0.024(4) 0.018(3) 0.021(3) 0.005(2) 0.010(3) 0.003(3)
C3 0.036(4) 0.022(3) 0.017(3) 0.006(3) 0.012(3) 0.007(3)
C4 0.029(4) 0.026(4) 0.019(3) 0.004(3) -0.002(3) -0.003(3)
C5 0.023(4) 0.020(3) 0.023(3) 0.005(3) 0.005(3) 0.003(3)
C6 0.020(3) 0.017(3) 0.014(3) 0.002(2) 0.005(3) 0.000(2)
C7 0.024(4) 0.020(3) 0.016(3) -0.001(3) 0.003(3) -0.004(3)
C8 0.017(3) 0.023(3) 0.026(3) 0.006(3) 0.003(3) -0.005(3)
C9 0.027(4) 0.028(3) 0.014(3) 0.008(3) 0.011(3) 0.004(3)
C10 0.032(4) 0.016(3) 0.014(3) -0.001(2) 0.009(3) 0.001(3)
C11 0.023(4) 0.015(3) 0.014(3) 0.003(2) 0.007(3) -0.001(2)
C12 0.022(4) 0.020(3) 0.021(3) 0.004(3) 0.002(3) 0.003(3)
C13 0.022(4) 0.017(3) 0.017(3) -0.001(2) 0.005(3) -0.001(2)
C14 0.015(4) 0.023(3) 0.023(3) -0.005(3) 0.002(3) -0.001(3)
C15 0.024(4) 0.021(3) 0.012(3) 0.000(2) 0.002(3) 0.002(3)
C16 0.025(4) 0.025(4) 0.018(3) -0.006(3) 0.005(3) -0.001(3)
C17 0.025(4) 0.021(3) 0.021(3) -0.002(3) 0.008(3) 0.004(3)
C18 0.013(3) 0.025(3) 0.020(3) 0.005(3) 0.003(3) 0.001(2)
C19 0.035(4) 0.019(3) 0.015(3) 0.000(2) 0.003(3) -0.003(3)
C20 0.020(3) 0.019(3) 0.014(3) -0.002(2) 0.002(3) -0.003(3)
C21 0.017(4) 0.024(4) 0.021(3) 0.005(3) 0.001(3) -0.002(3)
C22 0.022(4) 0.020(3) 0.014(3) 0.005(2) 0.003(3) 0.004(3)
C23 0.027(4) 0.013(3) 0.016(3) 0.003(2) 0.002(3) -0.004(3)
C24 0.018(4) 0.019(3) 0.015(3) 0.002(2) 0.001(3) 0.001(3)
O1 0.028(3) 0.050(4) 0.043(3) -0.027(3) 0.006(3) -0.007(3)
O2 0.024(3) 0.038(3) 0.026(3) -0.009(2) 0.001(2) 0.000(2)
Fe1 0.0190(5) 0.0163(4) 0.0147(4) 0.0013(3) 0.0043(4) 0.0009(4)
Br1 0.0412(5) 0.0218(4) 0.0347(4) -0.0062(3) 0.0169(3) -0.0060(3)
Br2 0.0204(4) 0.0314(4) 0.0242(3) 0.0062(3) 0.0062(3) 0.0025(3)
C31 0.027(4) 0.023(4) 0.023(3) 0.002(3) 0.006(3) 0.004(3)
C32 0.012(3) 0.027(3) 0.017(3) 0.005(3) -0.002(2) -0.002(2)
C33 0.037(4) 0.021(3) 0.017(3) 0.003(3) 0.007(3) -0.002(3)
C34 0.029(4) 0.028(4) 0.024(3) -0.002(3) 0.009(3) -0.001(3)
C35 0.021(4) 0.022(3) 0.029(4) 0.005(3) 0.005(3) 0.001(3)
C36 0.013(3) 0.017(3) 0.018(3) 0.002(2) 0.005(2) -0.003(2)
C37 0.027(4) 0.029(4) 0.016(3) 0.002(3) 0.010(3) -0.001(3)
C38 0.021(4) 0.030(4) 0.015(3) 0.010(3) 0.005(3) 0.001(3)
C39 0.020(4) 0.037(4) 0.009(3) 0.004(3) -0.004(2) -0.002(3)
C40 0.025(4) 0.018(3) 0.016(3) 0.000(2) 0.001(3) -0.002(3)
C41 0.021(4) 0.016(3) 0.017(3) -0.001(2) 0.003(3) 0.001(2)
C42 0.018(3) 0.020(3) 0.016(3) -0.001(2) 0.007(3) -0.003(3)
C43 0.027(4) 0.017(3) 0.014(3) -0.001(2) 0.004(3) -0.001(3)
C44 0.025(4) 0.020(3) 0.016(3) -0.005(3) -0.002(3) -0.003(3)
C45 0.020(4) 0.024(3) 0.013(3) 0.004(2) 0.003(3) 0.002(3)
C46 0.023(4) 0.025(3) 0.019(3) -0.005(3) 0.003(3) 0.003(3)
C47 0.027(4) 0.018(3) 0.017(3) -0.002(2) 0.007(3) -0.003(3)
C48 0.015(4) 0.020(3) 0.026(4) 0.003(3) 0.007(3) -0.005(3)
C49 0.023(4) 0.024(3) 0.017(3) 0.003(3) 0.008(3) -0.001(3)
C50 0.019(3) 0.016(3) 0.017(3) 0.003(2) 0.000(3) -0.002(2)
C51 0.030(4) 0.022(3) 0.019(3) 0.002(3) 0.006(3) 0.002(3)
C52 0.024(4) 0.016(3) 0.016(3) 0.001(2) 0.006(3) 0.000(3)
C53 0.026(4) 0.019(3) 0.016(3) -0.005(2) 0.000(3) -0.003(3)
C54 0.025(4) 0.021(3) 0.022(3) 0.002(3) 0.003(3) -0.001(3)
O31 0.020(3) 0.056(4) 0.039(3) -0.027(3) 0.007(2) 0.000(3)
O32 0.022(3) 0.041(3) 0.029(3) -0.015(2) 0.009(2) 0.001(2)
Fe31 0.0192(5) 0.0182(4) 0.0151(4) 0.0015(4) 0.0037(4) -0.0029(4)
Br31 0.0414(5) 0.0233(4) 0.0323(4) -0.0046(3) 0.0053(3) 0.0044(3)
Br32 0.0179(4) 0.0315(4) 0.0212(3) 0.0033(3) 0.0014(3) -0.0039(3)

loop_
_atom_type_symbol
_atom_type_description
_atom_type_scat_dispersion_real
_atom_type_scat_dispersion_imag
_atom_type_scat_source
C C 0.0033 0.0016 'International Tables Vol C Tables 4.2.6.8 and 6.1.1.4'
H H 0.0000 0.0000 'International Tables Vol C Tables 4.2.6.8 and 6.1.1.4'
O O 0.0106 0.0060 'International Tables Vol C Tables 4.2.6.8 and 6.1.1.4'
Fe Fe 0.3463 0.8444 'International Tables Vol C Tables 4.2.6.8 and 6.1.1.4'
Br Br -0.2901 2.4595 'International Tables Vol C Tables 4.2.6.8 and 6.1.1.4'

loop_
_geom_angle_atom_site_label_1
_geom_angle_atom_site_label_2
_geom_angle_atom_site_label_3
_geom_angle
_geom_angle_site_symmetry_1
_geom_angle_site_symmetry_3
C5 C1 C2 109.6(6) . .
C5 C1 Br1 127.2(5) . .
C2 C1 Br1 123.2(5) . .
C5 C1 Fe1 70.2(4) . .
C2 C1 Fe1 70.1(4) . .
Br1 C1 Fe1 125.2(3) . .
C3 C2 C1 105.9(6) . .
C3 C2 Fe1 70.0(4) . .
C1 C2 Fe1 68.2(3) . .
C3 C2 H2 127.1 . .
C1 C2 H2 127.1 . .
Fe1 C2 H2 126.3 . .
C4 C3 C2 108.9(6) . .
C4 C3 Fe1 69.1(4) . .
C2 C3 Fe1 69.2(3) . .
C4 C3 H3 125.6 . .
C2 C3 H3 125.6 . .
Fe1 C3 H3 127.7 . .
C3 C4 C5 108.3(6) . .
C3 C4 Fe1 70.2(4) . .
C5 C4 Fe1 69.2(4) . .
C3 C4 H4 125.9 . .
C5 C4 H4 125.9 . .
Fe1 C4 H4 126.3 . .
C1 C5 C4 107.4(6) . .
C1 C5 Fe1 69.1(4) . .
C4 C5 Fe1 69.8(4) . .
C1 C5 H5 126.3 . .
C4 C5 H5 126.3 . .
Fe1 C5 H5 126.4 . .
C10 C6 C7 106.3(6) . .
C10 C6 C11 125.9(6) . .
C7 C6 C11 127.7(6) . .
C10 C6 Fe1 69.5(3) . .
C7 C6 Fe1 69.0(3) . .
C11 C6 Fe1 123.5(4) . .
C8 C7 C6 107.9(6) . .
C8 C7 Fe1 69.4(4) . .
C6 C7 Fe1 69.4(3) . .
C8 C7 H7 126.1 . .
C6 C7 H7 126.1 . .
Fe1 C7 H7 126.7 . .
C7 C8 C9 108.9(6) . .
C7 C8 Fe1 70.3(4) . .
C9 C8 Fe1 70.1(4) . .
C7 C8 H8 125.5 . .
C9 C8 H8 125.5 . .
Fe1 C8 H8 125.7 . .
C10 C9 C8 109.1(6) . .
C10 C9 Fe1 70.4(4) . .
C8 C9 Fe1 69.5(4) . .
C10 C9 H9 125.4 . .
C8 C9 H9 125.4 . .
Fe1 C9 H9 126.3 . .
C9 C10 C6 107.8(6) . .
C9 C10 Fe1 69.4(4) . .
C6 C10 Fe1 69.1(3) . .
C9 C10 H10 126.1 . .
C6 C10 H10 126.1 . .
Fe1 C10 H10 126.9 . .
C24 C11 C12 117.7(6) . .
C24 C11 C6 120.7(6) . .
C12 C11 C6 121.7(6) . .
C13 C12 C11 121.2(6) . .
C13 C12 H12 119.4 . .
C11 C12 H12 119.4 . .
C12 C13 C22 120.8(6) . .
C12 C13 C14 119.7(6) . .
C22 C13 C14 119.5(6) . .
O1 C14 C15 120.8(6) . .
O1 C14 C13 120.4(6) . .
C15 C14 C13 118.8(6) . .
C16 C15 C20 119.5(6) . .
C16 C15 C14 119.7(6) . .
C20 C15 C14 120.8(6) . .
C15 C16 C17 120.0(6) . .
C15 C16 H16 120.0 . .
C17 C16 H16 120.0 . .
C16 C17 C18 119.7(6) . .
C16 C17 H17 120.1 . .
C18 C17 H17 120.1 . .
C19 C18 C17 120.6(7) . .
C19 C18 Br2 120.2(5) . .
C17 C18 Br2 119.2(5) . .
C20 C19 C18 119.4(6) . .
C20 C19 H19 120.3 . .
C18 C19 H19 120.3 . .
C19 C20 C15 120.7(6) . .
C19 C20 C21 119.0(6) . .
C15 C20 C21 120.2(6) . .
O2 C21 C22 121.9(6) . .
O2 C21 C20 119.3(6) . .
C22 C21 C20 118.8(6) . .
C23 C22 C13 118.3(6) . .
C23 C22 C21 120.0(6) . .
C13 C22 C21 121.8(6) . .
C24 C23 C22 120.1(6) . .
C24 C23 H23 119.9 . .
C22 C23 H23 119.9 . .
C23 C24 C11 121.9(6) . .
C23 C24 H24 119.0 . .
C11 C24 H24 119.0 . .
C1 Fe1 C8 113.6(3) . .
C1 Fe1 C9 145.4(3) . .
C8 Fe1 C9 40.4(3) . .
C1 Fe1 C7 107.5(3) . .
C8 Fe1 C7 40.3(3) . .
C9 Fe1 C7 68.1(3) . .
C1 Fe1 C5 40.7(3) . .
C8 Fe1 C5 143.8(3) . .
C9 Fe1 C5 173.9(3) . .
C7 Fe1 C5 112.7(3) . .
C1 Fe1 C6 131.9(3) . .
C8 Fe1 C6 68.9(3) . .
C9 Fe1 C6 68.6(3) . .
C7 Fe1 C6 41.6(3) . .
C5 Fe1 C6 107.7(3) . .
C1 Fe1 C4 68.5(3) . .
C8 Fe1 C4 174.4(3) . .
C9 Fe1 C4 135.2(3) . .
C7 Fe1 C4 144.9(3) . .
C5 Fe1 C4 41.0(3) . .
C6 Fe1 C4 113.9(3) . .
C1 Fe1 C10 172.8(3) . .
C8 Fe1 C10 68.2(3) . .
C9 Fe1 C10 40.2(3) . .
C7 Fe1 C10 69.1(3) . .
C5 Fe1 C10 133.9(3) . .
C6 Fe1 C10 41.4(2) . .
C4 Fe1 C10 110.4(3) . .
C1 Fe1 C2 41.7(3) . .
C8 Fe1 C2 108.7(3) . .
C9 Fe1 C2 114.5(3) . .
C7 Fe1 C2 132.1(3) . .
C5 Fe1 C2 69.8(3) . .
C6 Fe1 C2 172.5(2) . .
C4 Fe1 C2 69.2(3) . .
C10 Fe1 C2 145.2(2) . .
C1 Fe1 C3 68.6(3) . .
C8 Fe1 C3 134.5(3) . .
C9 Fe1 C3 111.2(3) . .
C7 Fe1 C3 172.5(3) . .
C5 Fe1 C3 68.8(3) . .
C6 Fe1 C3 145.7(3) . .
C4 Fe1 C3 40.7(3) . .
C10 Fe1 C3 115.6(3) . .
C2 Fe1 C3 40.8(3) . .
C35 C31 C32 109.9(6) . .
C35 C31 Br31 126.9(6) . .
C32 C31 Br31 123.1(5) . .
C35 C31 Fe31 69.7(4) . .
C32 C31 Fe31 70.7(4) . .
Br31 C31 Fe31 124.6(3) . .
C33 C32 C31 106.3(6) . .
C33 C32 Fe31 69.1(4) . .
C31 C32 Fe31 68.3(4) . .
C33 C32 H32 126.9 . .
C31 C32 H32 126.9 . .
Fe31 C32 H32 127.2 . .
C34 C33 C32 108.6(6) . .
C34 C33 Fe31 69.7(4) . .
C32 C33 Fe31 70.2(4) . .
C34 C33 H33 125.7 . .
C32 C33 H33 125.7 . .
Fe31 C33 H33 126.0 . .
C33 C34 C35 108.7(6) . .
C33 C34 Fe31 69.8(4) . .
C35 C34 Fe31 68.9(4) . .
C33 C34 H34 125.6 . .
C35 C34 H34 125.6 . .
Fe31 C34 H34 127.3 . .
C31 C35 C34 106.4(6) . .
C31 C35 Fe31 69.5(4) . .
C34 C35 Fe31 69.9(4) . .
C31 C35 H35 126.8 . .
C34 C35 H35 126.8 . .
Fe31 C35 H35 125.4 . .
C40 C36 C37 106.3(6) . .
C40 C36 C41 126.2(5) . .
C37 C36 C41 127.4(6) . .
C40 C36 Fe31 69.7(4) . .
C37 C36 Fe31 68.9(4) . .
C41 C36 Fe31 123.9(4) . .
C38 C37 C36 108.6(6) . .
C38 C37 Fe31 70.2(4) . .
C36 C37 Fe31 69.5(3) . .
C38 C37 H37 125.7 . .
C36 C37 H37 125.7 . .
Fe31 C37 H37 126.1 . .
C39 C38 C37 108.5(6) . .
C39 C38 Fe31 69.3(4) . .
C37 C38 Fe31 69.8(4) . .
C39 C38 H38 125.8 . .
C37 C38 H38 125.8 . .
Fe31 C38 H38 126.7 . .
C38 C39 C40 109.2(6) . .
C38 C39 Fe31 70.6(4) . .
C40 C39 Fe31 70.5(4) . .
C38 C39 H39 125.4 . .
C40 C39 H39 125.4 . .
Fe31 C39 H39 125.1 . .
C39 C40 C36 107.4(6) . .
C39 C40 Fe31 68.7(4) . .
C36 C40 Fe31 69.4(4) . .
C39 C40 H40 126.3 . .
C36 C40 H40 126.3 . .
Fe31 C40 H40 127.2 . .
C42 C41 C54 118.2(6) . .
C42 C41 C36 121.6(6) . .
C54 C41 C36 120.2(6) . .
C43 C42 C41 121.9(6) . .
C43 C42 H42 119.0 . .
C41 C42 H42 119.0 . .
C42 C43 C52 119.6(6) . .
C42 C43 C44 120.3(6) . .
C52 C43 C44 120.1(6) . .
O31 C44 C45 121.3(6) . .
O31 C44 C43 120.3(6) . .
C45 C44 C43 118.4(6) . .
C46 C45 C50 118.7(6) . .
C46 C45 C44 120.1(6) . .
C50 C45 C44 121.2(6) . .
C47 C46 C45 121.3(6) . .
C47 C46 H46 119.4 . .
C45 C46 H46 119.4 . .
C46 C47 C48 118.4(6) . .
C46 C47 H47 120.8 . .
C48 C47 H47 120.8 . .
C49 C48 C47 121.0(7) . .
C49 C48 Br32 120.2(5) . .
C47 C48 Br32 118.8(5) . .
C48 C49 C50 120.3(6) . .
C48 C49 H49 119.8 . .
C50 C49 H49 119.8 . .
C49 C50 C45 120.2(6) . .
C49 C50 C51 119.1(6) . .
C45 C50 C51 120.6(6) . .
O32 C51 C52 122.4(6) . .
O32 C51 C50 120.0(6) . .
C52 C51 C50 117.6(6) . .
C53 C52 C43 119.2(6) . .
C53 C52 C51 118.9(6) . .
C43 C52 C51 122.0(6) . .
C54 C53 C52 121.1(6) . .
C54 C53 H53 119.5 . .
C52 C53 H53 119.5 . .
C53 C54 C41 120.1(6) . .
C53 C54 H54 120.0 . .
C41 C54 H54 120.0 . .
C31 Fe31 C39 144.6(3) . .
C31 Fe31 C35 40.8(3) . .
C39 Fe31 C35 174.5(3) . .
C31 Fe31 C37 108.5(3) . .
C39 Fe31 C37 67.7(3) . .
C35 Fe31 C37 111.6(3) . .
C31 Fe31 C34 68.1(3) . .
C39 Fe31 C34 136.5(3) . .
C35 Fe31 C34 41.1(3) . .
C37 Fe31 C34 143.3(3) . .
C31 Fe31 C38 113.8(3) . .
C39 Fe31 C38 40.1(3) . .
C35 Fe31 C38 142.5(3) . .
C37 Fe31 C38 40.0(3) . .
C34 Fe31 C38 176.1(3) . .
C31 Fe31 C33 68.4(3) . .
C39 Fe31 C33 112.0(3) . .
C35 Fe31 C33 69.3(3) . .
C37 Fe31 C33 174.5(3) . .
C34 Fe31 C33 40.6(3) . .
C38 Fe31 C33 136.4(3) . .
C31 Fe31 C36 133.0(3) . .
C39 Fe31 C36 68.8(3) . .
C35 Fe31 C36 107.0(3) . .
C37 Fe31 C36 41.5(3) . .
C34 Fe31 C36 112.6(3) . .
C38 Fe31 C36 68.8(2) . .
C33 Fe31 C36 143.9(3) . .
C31 Fe31 C40 173.3(3) . .
C39 Fe31 C40 40.8(3) . .
C35 Fe31 C40 133.7(3) . .
C37 Fe31 C40 68.6(3) . .
C34 Fe31 C40 110.2(3) . .
C38 Fe31 C40 68.2(3) . .
C33 Fe31 C40 115.0(3) . .
C36 Fe31 C40 40.9(2) . .
C31 Fe31 C32 41.0(3) . .
C39 Fe31 C32 115.0(3) . .
C35 Fe31 C32 69.6(3) . .
C37 Fe31 C32 134.1(3) . .
C34 Fe31 C32 68.5(3) . .
C38 Fe31 C32 110.5(3) . .
C33 Fe31 C32 40.7(3) . .
C36 Fe31 C32 173.7(3) . .
C40 Fe31 C32 145.2(3) . .

loop_
_geom_bond_atom_site_label_1
_geom_bond_atom_site_label_2
_geom_bond_distance
_geom_bond_site_symmetry_2
C1 C5 1.413(10) .
C1 C2 1.453(9) .
C1 Br1 1.884(7) .
C1 Fe1 2.026(7) .
C2 C3 1.434(10) .
C2 Fe1 2.052(6) .
C2 H2 0.9500 .
C3 C4 1.429(10) .
C3 Fe1 2.063(6) .
C3 H3 0.9500 .
C4 C5 1.433(10) .
C4 Fe1 2.049(7) .
C4 H4 0.9500 .
C5 Fe1 2.041(6) .
C5 H5 0.9500 .
C6 C10 1.445(9) .
C6 C7 1.451(9) .
C6 C11 1.466(9) .
C6 Fe1 2.044(6) .
C7 C8 1.401(10) .
C7 Fe1 2.039(6) .
C7 H7 0.9500 .
C8 C9 1.404(10) .
C8 Fe1 2.028(7) .
C8 H8 0.9500 .
C9 C10 1.403(10) .
C9 Fe1 2.036(7) .
C9 H9 0.9500 .
C10 Fe1 2.049(6) .
C10 H10 0.9500 .
C11 C24 1.401(9) .
C11 C12 1.409(9) .
C12 C13 1.367(10) .
C12 H12 0.9500 .
C13 C22 1.422(9) .
C13 C14 1.498(9) .
C14 O1 1.230(9) .
C14 C15 1.486(9) .
C15 C16 1.388(9) .
C15 C20 1.414(9) .
C16 C17 1.394(10) .
C16 H16 0.9500 .
C17 C18 1.401(10) .
C17 H17 0.9500 .
C18 C19 1.392(9) .
C18 Br2 1.887(7) .
C19 C20 1.379(10) .
C19 H19 0.9500 .
C20 C21 1.500(9) .
C21 O2 1.232(8) .
C21 C22 1.460(9) .
C22 C23 1.399(9) .
C23 C24 1.381(9) .
C23 H23 0.9500 .
C24 H24 0.9500 .
C31 C35 1.419(10) .
C31 C32 1.436(10) .
C31 Br31 1.888(7) .
C31 Fe31 2.032(7) .
C32 C33 1.431(10) .
C32 Fe31 2.064(6) .
C32 H32 0.9500 .
C33 C34 1.421(10) .
C33 Fe31 2.050(6) .
C33 H33 0.9500 .
C34 C35 1.435(10) .
C34 Fe31 2.049(7) .
C34 H34 0.9500 .
C35 Fe31 2.035(7) .
C35 H35 0.9500 .
C36 C40 1.437(9) .
C36 C37 1.452(9) .
C36 C41 1.457(9) .
C36 Fe31 2.053(6) .
C37 C38 1.401(10) .
C37 Fe31 2.045(6) .
C37 H37 0.9500 .
C38 C39 1.399(10) .
C38 Fe31 2.050(6) .
C38 H38 0.9500 .
C39 C40 1.427(10) .
C39 Fe31 2.034(7) .
C39 H39 0.9500 .
C40 Fe31 2.057(6) .
C40 H40 0.9500 .
C41 C42 1.402(9) .
C41 C54 1.417(9) .
C42 C43 1.383(9) .
C42 H42 0.9500 .
C43 C52 1.411(9) .
C43 C44 1.492(8) .
C44 O31 1.222(8) .
C44 C45 1.474(9) .
C45 C46 1.399(9) .
C45 C50 1.408(9) .
C46 C47 1.394(10) .
C46 H46 0.9500 .
C47 C48 1.408(9) .
C47 H47 0.9500 .
C48 C49 1.373(10) .
C48 Br32 1.881(7) .
C49 C50 1.388(9) .
C49 H49 0.9500 .
C50 C51 1.503(9) .
C51 O32 1.225(8) .
C51 C52 1.467(10) .
C52 C53 1.398(9) .
C53 C54 1.391(10) .
C53 H53 0.9500 .
C54 H54 0.9500 .
